data_7135721
loop_
_publ_author_name
'Zhu, Tiantian'
'Zhang, Qiang'
'Li, Xianling'
'Liang, Taoyuan'
'Zhao, Shuangliang'
'Zhang, Zhuan'

_publ_section_title
;
 Catalyst-controlled regio- and chemodivergent C-H functionalization of
 imidazopyridines with TIPS-protected terminal alkynes.
;
_journal_issue 34
_journal_name_full 'Chemical communications (Cambridge, England)'
_journal_page_first 8752
_journal_page_last 8755
_journal_paper_doi 10.1039/d6cc01180b
_journal_volume 62
_journal_year 2026
_chemical_formula_moiety 'C35 H53 F N2 Si2'
_chemical_formula_sum 'C35 H53 F N2 Si2'
_chemical_formula_weight 576.97
_space_group_crystal_system monoclinic
_space_group_IT_number 14
_space_group_name_Hall '-P 2ybc'
_space_group_name_H-M_alt 'P 1 21/c 1'
_atom_sites_solution_hydrogens geom
_atom_sites_solution_primary dual
_audit_creation_date 2025-12-19
_audit_creation_method
;
Olex2 1.5
(compiled 2025.07.13 svn.rb7424aed for OlexSys, GUI svn.r7314)
;
_audit_update_record
;
2026-02-04 deposited with the CCDC.	2026-04-09 downloaded from the CCDC.
;
_cell_angle_alpha 90
_cell_angle_beta 92.780(6)
_cell_angle_gamma 90
_cell_formula_units_Z 4
_cell_length_a 18.0162(10)
_cell_length_b 14.2172(11)
_cell_length_c 14.0720(11)
_cell_measurement_reflns_used 4387
_cell_measurement_temperature 100
_cell_measurement_theta_max 70.4940
_cell_measurement_theta_min 3.0640
_cell_volume 3600.2(4)
_computing_cell_refinement 'CrysAlisPro 1.171.42.99a (Rigaku OD, 2023)'
_computing_data_collection 'CrysAlisPro 1.171.42.99a (Rigaku OD, 2023)'
_computing_data_reduction 'CrysAlisPro 1.171.42.99a (Rigaku OD, 2023)'
_computing_molecular_graphics 'Olex2 1.5 (Dolomanov et al., 2009)'
_computing_publication_material 'Olex2 1.5 (Dolomanov et al., 2009)'
_computing_structure_refinement 'SHELXL 2019/3 (Sheldrick, 2015)'
_computing_structure_solution 'SHELXT 2018/2 (Sheldrick, 2018)'
_diffrn_ambient_temperature 100
_diffrn_detector 'CCD plate'
_diffrn_detector_area_resol_mean 8.0606
_diffrn_detector_type Eos
_diffrn_measured_fraction_theta_full 1.000
_diffrn_measured_fraction_theta_max 0.983
_diffrn_measurement_details
;
List of Runs (angles in degrees, time in seconds):

  # Type    Start    End  Width  t~exp~   \w     \q     \k     \f   Frames
#--------------------------------------------------------------------------
  1  \w      9.00  43.00   1.00    3.00    --   35.25  19.00   0.00   34
  2  \w    -30.00  47.00   1.00    3.00    --   35.25 -57.00 120.00   77
  3  \w    -32.00  34.00   1.00    3.00    --   35.25 -37.00   0.00   66
  4  \w     25.00  72.00   1.00    3.00    --   35.25 -99.00-120.00   47
  5  \w     36.00  87.00   1.00    3.00    --   35.25-125.00  30.00   51
  6  \w     46.00  79.00   1.00    3.00    --   35.25-125.00-180.00   33
  7  \w     39.00  86.00   1.00    3.00    --   35.25  57.00  90.00   47
  8  \w     21.00 101.00   1.00    3.00    --   35.25  37.00   0.00   80
  9  \w    -34.00  49.00   1.00    3.00    --   35.25 -37.00-180.00   83
 10  \w     37.00  62.00   1.00    2.50    --  105.75 -94.00 -60.00   25
 11  \w     45.00  84.00   1.00    2.50    --  105.75-111.00 -60.00   39
 12  \w     44.00 127.00   1.00    2.50    --  105.75 -30.00 -90.00   83
 13  \w     76.00 108.00   1.00    2.50    --  105.75-111.00 -30.00   32
 14  \w    113.00 139.00   1.00    2.50    --  105.75 178.00-180.00   26
 15  \w    138.00 164.00   1.00    2.50    --  105.75  77.00  30.00   26
 16  \w     65.00 108.00   1.00    2.50    --  105.75-111.00  60.00   43
 17  \w    116.00 173.00   1.00    2.50    --  105.75  45.00  60.00   57
 18  \w    102.00 168.00   1.00    2.50    --  105.75  61.00  90.00   66
 19  \w    105.00 137.00   1.00    2.50    --  105.75  77.00 -30.00   32
 20  \w    110.00 168.00   1.00    2.50    --  105.75 111.00   0.00   58
 21  \w     71.00 108.00   1.00    2.50    --  105.75-111.00-120.00   37
 22  \w     44.00  83.00   1.00    2.50    --  105.75-111.00-150.00   39
 23  \w     39.00 123.00   1.00    2.50    --  105.75 -45.00   0.00   84
 24  \w    102.00 165.00   1.00    2.50    --  105.75  77.00 -60.00   63
 25  \w     60.00 107.00   1.00    2.50    --  105.75-111.00 150.00   47
 26  \w    104.00 157.00   1.00    2.50    --  105.75 111.00 -30.00   53
 27  \w     54.00 119.00   1.00    2.50    --  105.75 -61.00 -90.00   65
 28  \w    104.00 130.00   1.00    2.50    --  105.75  77.00  30.00   26
 29  \w    114.00 161.00   1.00    2.50    --  105.75 111.00 -90.00   47
;
_diffrn_measurement_device 'four-circle diffractometer'
_diffrn_measurement_device_type 'Xcalibur, Eos, Gemini'
_diffrn_measurement_method '\w scans'
_diffrn_orient_matrix_type 'CrysAlisPro convention (1999,Acta A55,543-557)'
_diffrn_orient_matrix_UB_11 0.0309928000
_diffrn_orient_matrix_UB_12 0.0684981000
_diffrn_orient_matrix_UB_13 0.0767975000
_diffrn_orient_matrix_UB_21 0.0629422000
_diffrn_orient_matrix_UB_22 -0.0700040000
_diffrn_orient_matrix_UB_23 0.0266244000
_diffrn_orient_matrix_UB_31 0.0489946000
_diffrn_orient_matrix_UB_32 0.0463716000
_diffrn_orient_matrix_UB_33 -0.0736101000
_diffrn_radiation_monochromator graphite
_diffrn_radiation_probe x-ray
_diffrn_radiation_type 'Cu K\a'
_diffrn_radiation_wavelength 1.54184
_diffrn_reflns_av_R_equivalents 0.0613
_diffrn_reflns_av_unetI/netI 0.0543
_diffrn_reflns_Laue_measured_fraction_full 1.000
_diffrn_reflns_Laue_measured_fraction_max 0.983
_diffrn_reflns_limit_h_max 22
_diffrn_reflns_limit_h_min -21
_diffrn_reflns_limit_k_max 17
_diffrn_reflns_limit_k_min -17
_diffrn_reflns_limit_l_max 11
_diffrn_reflns_limit_l_min -17
_diffrn_reflns_number 23967
_diffrn_reflns_point_group_measured_fraction_full 1.000
_diffrn_reflns_point_group_measured_fraction_max 0.983
_diffrn_reflns_theta_full 67.684
_diffrn_reflns_theta_max 70.954
_diffrn_reflns_theta_min 2.455
_diffrn_source 'fine-focus sealed X-ray tube'
_diffrn_source_type 'Enhance (Cu) X-ray Source'
_exptl_absorpt_coefficient_mu 1.107
_exptl_absorpt_correction_T_max 1.00000
_exptl_absorpt_correction_T_min 0.11554
_exptl_absorpt_correction_type multi-scan
_exptl_absorpt_process_details
;
CrysAlisPro 1.171.42.99a (Rigaku Oxford Diffraction, 2023)
Empirical absorption correction using spherical harmonics,
implemented in SCALE3 ABSPACK scaling algorithm.
;
_exptl_crystal_colour colourless
_exptl_crystal_colour_primary colourless
_exptl_crystal_density_diffrn 1.064
_exptl_crystal_description block
_exptl_crystal_F_000 1256
_exptl_crystal_size_max 0.13
_exptl_crystal_size_mid 0.1
_exptl_crystal_size_min 0.07
_refine_diff_density_max 0.312
_refine_diff_density_min -0.319
_refine_diff_density_rms 0.042
_refine_ls_extinction_coef 0.0016(2)
_refine_ls_extinction_expression Fc^*^=kFc[1+0.001xFc^2^\l^3^/sin(2\q)]^-1/4^
_refine_ls_extinction_method 'SHELXL-2019/2 (Sheldrick 2019)'
_refine_ls_goodness_of_fit_ref 1.050
_refine_ls_hydrogen_treatment constr
_refine_ls_matrix_type full
_refine_ls_number_parameters 447
_refine_ls_number_reflns 6843
_refine_ls_number_restraints 433
_refine_ls_restrained_S_all 1.023
_refine_ls_R_factor_all 0.0893
_refine_ls_R_factor_gt 0.0651
_refine_ls_shift/su_max 0.001
_refine_ls_shift/su_mean 0.000
_refine_ls_structure_factor_coef Fsqd
_refine_ls_weighting_details 'w=1/[\s^2^(Fo^2^)+(0.0851P)^2^+0.8279P] where P=(Fo^2^+2Fc^2^)/3'
_refine_ls_weighting_scheme calc
_refine_ls_wR_factor_gt 0.1702
_refine_ls_wR_factor_ref 0.1944
_reflns_Friedel_coverage 0.000
_reflns_number_gt 4811
_reflns_number_total 6843
_reflns_threshold_expression 'I > 2\s(I)'
_cod_data_source_file d6cc01180b2.cif
_cod_data_source_block exp_15173_auto
_cod_depositor_comments 'Adding full bibliography for 7135720--7135721.cif.'
_cod_database_code 7135721
_shelx_shelxl_version_number 2019/3
_shelx_space_group_comment
;
The symmetry employed for this shelxl refinement is uniquely defined
by the following loop, which should always be used as a source of
symmetry information in preference to the above space-group names.
They are only intended as comments.
;
_shelx_estimated_absorpt_t_max 0.927
_shelx_estimated_absorpt_t_min 0.869
_olex2_refinement_description
;
1. Fixed Uiso
 At 1.2 times of:
  All C(H) groups
 At 1.5 times of:
  All C(H,H,H) groups
2. Restrained distances
 C7-N2 \\sim C0-N0
 with sigma of 0.02
 C7-C6 \\sim C0-C6
 with sigma of 0.02
 N2-C5 \\sim N0-C36
 with sigma of 0.02
 N2-C4 \\sim N0-C38
 with sigma of 0.02
 N1-C5 \\sim N3-C36
 with sigma of 0.02
 N1-C6 \\sim N3-C6
 with sigma of 0.02
 C5-C1 \\sim C36-C37
 with sigma of 0.02
 C1-C2 \\sim C37-C40
 with sigma of 0.02
 C4-C3 \\sim C38-C39
 with sigma of 0.02
 C3-C2 \\sim C39-C40
 with sigma of 0.02
 C7-N1 \\sim C0-N3
 with sigma of 0.04
 C7-C5 \\sim C0-C36
 with sigma of 0.04
 C7-C8 \\sim C0-C8
 with sigma of 0.04
 C7-C4 \\sim C0-C38
 with sigma of 0.04
 N2-N1 \\sim N0-N3
 with sigma of 0.04
 N2-C6 \\sim N0-C6
 with sigma of 0.04
 N2-C1 \\sim N0-C37
 with sigma of 0.04
 N2-C3 \\sim N0-C39
 with sigma of 0.04
 N1-C8 \\sim N3-C8
 with sigma of 0.04
 N1-C1 \\sim N3-C37
 with sigma of 0.04
 C5-C6 \\sim C36-C6
 with sigma of 0.04
 C5-C4 \\sim C36-C38
 with sigma of 0.04
 C5-C2 \\sim C36-C40
 with sigma of 0.04
 C1-C3 \\sim C37-C39
 with sigma of 0.04
 C4-C2 \\sim C38-C40
 with sigma of 0.04
3. Uiso/Uaniso restraints and constraints
C7 \\sim N2 \\sim N1 \\sim C5 \\sim C6 \\sim C1 \\sim C4 \\sim C3 \\sim C2
\\sim C0 \\sim N0 \\sim N3 \\sim C36 \\sim C37 \\sim C38 \\sim C39 \\sim C40:
within 2A with sigma of 0.01 and sigma for terminal atoms of 0.02 within 2A
4. Rigid body (RIGU) restrains
 C7, N2, N1, C5, C6, C1, C4, C3, C2, C0, N0, N3, C36, C37, C38, C39, C40
 with sigma for 1-2 distances of 0.01 and sigma for 1-3 distances of 0.01
5. Others
 Sof(C0)=Sof(H0)=Sof(N0)=Sof(N3)=Sof(C36)=Sof(C37)=Sof(H2A)=Sof(C38)=Sof(H3)=
 Sof(C39)=Sof(H4)=Sof(C40)=Sof(H5)=1-FVAR(1)
 Sof(C7)=Sof(H7)=Sof(N2)=Sof(N1)=Sof(C5)=Sof(C1)=Sof(H1)=Sof(C4)=Sof(H4A)=
 Sof(C3)=Sof(H3A)=Sof(C2)=Sof(H2)=FVAR(1)
6.a Ternary CH refined with riding coordinates:
 C27(H27), C16(H16), C22(H22), C19(H19), C30(H30), C33(H33)
6.b Aromatic/amide H refined with riding coordinates:
 C7(H7), C25(H25), C14(H14), C15(H15), C10(H10), C1(H1), C26(H26), C12(H12),
 C4(H4A), C3(H3A), C2(H2), C0(H0), C37(H2A), C38(H3), C39(H4), C40(H5)
6.c Idealised Me refined as rotating group:
 C24(H24A,H24B,H24C), C29(H29A,H29B,H29C), C23(H23A,H23B,H23C), C34(H34A,H34B,
 H34C), C18(H18A,H18B,H18C), C28(H28A,H28B,H28C), C17(H17A,H17B,H17C), C21(H21A,
 H21B,H21C), C20(H20A,H20B,H20C), C32(H32A,H32B,H32C), C31(H31A,H31B,H31C),
 C35(H35A,H35B,H35C)
;
_olex2_submission_special_instructions 'No special instructions were received'
_oxdiff_exptl_absorpt_empirical_details
;
Empirical correction (ABSPACK) includes:
- Absorption correction using spherical harmonics
- Frame scaling
;
_oxdiff_exptl_absorpt_empirical_full_max 4.302
_oxdiff_exptl_absorpt_empirical_full_min 0.414

loop_
_space_group_symop_operation_xyz
'x, y, z'
'-x, y+1/2, -z+1/2'
'-x, -y, -z'
'x, -y-1/2, z-1/2'

loop_
_atom_site_label
_atom_site_type_symbol
_atom_site_fract_x
_atom_site_fract_y
_atom_site_fract_z
_atom_site_U_iso_or_equiv
_atom_site_adp_type
_atom_site_occupancy
_atom_site_site_symmetry_order
_atom_site_calc_flag
_atom_site_refinement_flags_posn
_atom_site_refinement_flags_adp
_atom_site_refinement_flags_occupancy
_atom_site_disorder_assembly
_atom_site_disorder_group
Si1 Si 0.71471(4) 0.53594(6) 0.28856(5) 0.0574(2) Uani 1 1 d . . . . .
Si2 Si 0.11651(4) 0.54100(6) 0.24560(6) 0.0619(3) Uani 1 1 d . . . . .
F1 F 0.41426(11) 0.31374(18) 0.05963(17) 0.1211(9) Uani 1 1 d . . . . .
C7 C 0.4559(13) 0.5906(13) 0.4317(14) 0.049(2) Uani 0.497(12) 1 d D U P A 1
H7 H 0.490054 0.543620 0.453918 0.059 Uiso 0.497(12) 1 calc R U P A 1
N2 N 0.4385(10) 0.6668(9) 0.4784(13) 0.0480(17) Uani 0.497(12) 1 d D U P A 1
N1 N 0.3725(11) 0.6674(13) 0.3344(10) 0.0495(19) Uani 0.497(12) 1 d D U P A 1
C5 C 0.3852(12) 0.7131(17) 0.4169(12) 0.0524(18) Uani 0.497(12) 1 d D U P A 1
C6 C 0.41593(12) 0.58981(17) 0.34359(17) 0.0463(5) Uani 1 1 d D U . . .
C9 C 0.34773(13) 0.48171(18) 0.22882(18) 0.0501(6) Uani 1 1 d . . . . .
C8 C 0.41529(12) 0.51862(17) 0.26689(16) 0.0466(5) Uani 1 1 d D . . . .
C25 C 0.27454(13) 0.51315(18) 0.26129(18) 0.0531(6) Uani 1 1 d . . . . .
H25 H 0.272562 0.534096 0.325227 0.064 Uiso 1 1 calc R U . . .
C13 C 0.48293(14) 0.48716(18) 0.23141(18) 0.0531(6) Uani 1 1 d . . . . .
C14 C 0.55547(14) 0.52664(19) 0.26439(18) 0.0554(6) Uani 1 1 d . . . . .
H14 H 0.554828 0.586260 0.294825 0.066 Uiso 1 1 calc R U . . .
C15 C 0.62107(14) 0.4873(2) 0.2557(2) 0.0638(7) Uani 1 1 d . . . . .
H15 H 0.620434 0.425817 0.229197 0.077 Uiso 1 1 calc R U . . .
C10 C 0.34812(15) 0.4121(2) 0.1591(2) 0.0664(8) Uani 1 1 d . . . . .
H10 H 0.302828 0.385643 0.134268 0.080 Uiso 1 1 calc R U . . .
C1 C 0.3561(7) 0.7976(10) 0.4508(8) 0.0576(19) Uani 0.497(12) 1 d D U P A 1
H1 H 0.320114 0.831372 0.412812 0.069 Uiso 0.497(12) 1 calc R U P A 1
C26 C 0.21185(15) 0.5143(2) 0.2082(2) 0.0689(8) Uani 1 1 d . . . . .
H26 H 0.216084 0.499637 0.142844 0.083 Uiso 1 1 calc R U . . .
C12 C 0.48139(16) 0.4175(2) 0.1609(2) 0.0732(9) Uani 1 1 d . . . . .
H12 H 0.526407 0.394856 0.136834 0.088 Uiso 1 1 calc R U . . .
C4 C 0.4616(7) 0.7012(8) 0.5680(10) 0.060(2) Uani 0.497(12) 1 d D U P A 1
H4A H 0.496841 0.667945 0.607608 0.072 Uiso 0.497(12) 1 calc R U P A 1
C11 C 0.41478(17) 0.3825(2) 0.1270(2) 0.0771(9) Uani 1 1 d . . . . .
C27 C 0.12240(18) 0.6091(2) 0.3604(2) 0.0778(9) Uani 1 1 d . . . . .
H27 H 0.155751 0.571962 0.405165 0.093 Uiso 1 1 calc R U . . .
C16 C 0.7497(2) 0.6014(3) 0.1836(2) 0.0808(9) Uani 1 1 d . . . . .
H16 H 0.800670 0.624685 0.202222 0.097 Uiso 1 1 calc R U . . .
C22 C 0.70777(19) 0.6216(2) 0.3897(2) 0.0760(9) Uani 1 1 d . . . . .
H22 H 0.667874 0.667020 0.368718 0.091 Uiso 1 1 calc R U . . .
C3 C 0.4323(7) 0.7829(8) 0.5965(9) 0.066(2) Uani 0.497(12) 1 d D U P A 1
H3A H 0.447759 0.808173 0.656709 0.079 Uiso 0.497(12) 1 calc R U P A 1
C2 C 0.3794(7) 0.8317(9) 0.5391(8) 0.065(2) Uani 0.497(12) 1 d D U P A 1
H2 H 0.359310 0.888964 0.561369 0.079 Uiso 0.497(12) 1 calc R U P A 1
C19 C 0.77522(18) 0.4293(3) 0.3122(3) 0.0937(11) Uani 1 1 d . . . . .
H19 H 0.775513 0.396588 0.249257 0.112 Uiso 1 1 calc R U . . .
C30 C 0.0696(2) 0.4255(3) 0.2663(3) 0.0979(12) Uani 1 1 d . . . . .
H30 H 0.017160 0.439156 0.281927 0.118 Uiso 1 1 calc R U . . .
C24 C 0.7774(2) 0.6810(3) 0.4085(3) 0.1104(15) Uani 1 1 d . . . . .
H24A H 0.818697 0.640260 0.430420 0.166 Uiso 1 1 calc R U . . .
H24B H 0.768215 0.727993 0.457438 0.166 Uiso 1 1 calc R U . . .
H24C H 0.790172 0.712765 0.349676 0.166 Uiso 1 1 calc R U . . .
C29 C 0.1588(2) 0.7057(3) 0.3517(3) 0.1136(15) Uani 1 1 d . . . . .
H29A H 0.205692 0.699150 0.319870 0.170 Uiso 1 1 calc R U . . .
H29B H 0.168570 0.732346 0.415315 0.170 Uiso 1 1 calc R U . . .
H29C H 0.125393 0.747526 0.314403 0.170 Uiso 1 1 calc R U . . .
C23 C 0.6819(2) 0.5780(3) 0.4814(2) 0.1159(16) Uani 1 1 d . . . . .
H23A H 0.640139 0.535468 0.466506 0.174 Uiso 1 1 calc R U . . .
H23B H 0.666092 0.627843 0.523988 0.174 Uiso 1 1 calc R U . . .
H23C H 0.722933 0.542552 0.512543 0.174 Uiso 1 1 calc R U . . .
C34 C -0.0181(2) 0.6045(4) 0.1474(3) 0.1175(15) Uani 1 1 d . . . . .
H34A H -0.040172 0.648139 0.100102 0.176 Uiso 1 1 calc R U . . .
H34B H -0.034773 0.620807 0.210542 0.176 Uiso 1 1 calc R U . . .
H34C H -0.033541 0.540116 0.131342 0.176 Uiso 1 1 calc R U . . .
C18 C 0.7561(3) 0.5400(4) 0.0953(3) 0.1245(17) Uani 1 1 d . . . . .
H18A H 0.786152 0.484345 0.111610 0.187 Uiso 1 1 calc R U . . .
H18B H 0.779936 0.576065 0.045779 0.187 Uiso 1 1 calc R U . . .
H18C H 0.706439 0.520356 0.071747 0.187 Uiso 1 1 calc R U . . .
C28 C 0.0475(2) 0.6176(3) 0.4083(3) 0.1118(14) Uani 1 1 d . . . . .
H28A H 0.012831 0.654548 0.367614 0.168 Uiso 1 1 calc R U . . .
H28B H 0.055279 0.648865 0.470018 0.168 Uiso 1 1 calc R U . . .
H28C H 0.026894 0.554648 0.417710 0.168 Uiso 1 1 calc R U . . .
C17 C 0.7011(3) 0.6884(3) 0.1588(3) 0.1202(16) Uani 1 1 d . . . . .
H17A H 0.650950 0.667930 0.138002 0.180 Uiso 1 1 calc R U . . .
H17B H 0.723116 0.723858 0.107495 0.180 Uiso 1 1 calc R U . . .
H17C H 0.698401 0.728563 0.215102 0.180 Uiso 1 1 calc R U . . .
C33 C 0.0660(2) 0.6114(4) 0.1476(3) 0.1172(16) Uani 1 1 d . . . . .
H33 H 0.073731 0.676756 0.172311 0.141 Uiso 1 1 calc R U . . .
C21 C 0.8561(2) 0.4506(3) 0.3362(4) 0.1313(18) Uani 1 1 d . . . . .
H21A H 0.874707 0.494243 0.289020 0.197 Uiso 1 1 calc R U . . .
H21B H 0.884896 0.392136 0.335712 0.197 Uiso 1 1 calc R U . . .
H21C H 0.861151 0.479248 0.399549 0.197 Uiso 1 1 calc R U . . .
C20 C 0.7463(2) 0.3573(3) 0.3775(4) 0.1356(19) Uani 1 1 d . . . . .
H20A H 0.744890 0.383616 0.441779 0.203 Uiso 1 1 calc R U . . .
H20B H 0.778840 0.302065 0.378619 0.203 Uiso 1 1 calc R U . . .
H20C H 0.695993 0.338792 0.355241 0.203 Uiso 1 1 calc R U . . .
C32 C 0.0671(3) 0.3641(4) 0.1756(5) 0.167(3) Uani 1 1 d . . . . .
H32A H 0.039380 0.397272 0.124134 0.251 Uiso 1 1 calc R U . . .
H32B H 0.042343 0.304376 0.188430 0.251 Uiso 1 1 calc R U . . .
H32C H 0.117802 0.351856 0.156771 0.251 Uiso 1 1 calc R U . . .
C31 C 0.1068(3) 0.3730(3) 0.3519(4) 0.151(2) Uani 1 1 d . . . . .
H31A H 0.157094 0.353948 0.336636 0.226 Uiso 1 1 calc R U . . .
H31B H 0.077478 0.317055 0.366018 0.226 Uiso 1 1 calc R U . . .
H31C H 0.109339 0.414610 0.407479 0.226 Uiso 1 1 calc R U . . .
C35 C 0.0973(3) 0.6189(5) 0.0591(4) 0.178(3) Uani 1 1 d . . . . .
H35A H 0.147196 0.645980 0.067304 0.267 Uiso 1 1 calc R U . . .
H35B H 0.066141 0.659702 0.017577 0.267 Uiso 1 1 calc R U . . .
H35C H 0.100436 0.556377 0.030305 0.267 Uiso 1 1 calc R U . . .
C0 C 0.3756(13) 0.6740(15) 0.3500(12) 0.047(2) Uani 0.503(12) 1 d D U P A 2
H0 H 0.341180 0.697887 0.302729 0.057 Uiso 0.503(12) 1 calc R U P A 2
N0 N 0.3934(9) 0.7148(13) 0.4328(8) 0.0486(16) Uani 0.503(12) 1 d D U P A 2
N3 N 0.4598(11) 0.5779(11) 0.4230(12) 0.0494(19) Uani 0.503(12) 1 d D U P A 2
C36 C 0.4459(12) 0.6529(12) 0.4773(17) 0.0502(18) Uani 0.503(12) 1 d D U P A 2
C37 C 0.4757(7) 0.6790(8) 0.5677(10) 0.0594(19) Uani 0.503(12) 1 d D U P A 2
H2A H 0.511286 0.639981 0.600401 0.071 Uiso 0.503(12) 1 calc R U P A 2
C38 C 0.3706(7) 0.7981(10) 0.4758(8) 0.0592(19) Uani 0.503(12) 1 d D U P A 2
H3 H 0.335172 0.838154 0.444301 0.071 Uiso 0.503(12) 1 calc R U P A 2
C39 C 0.3997(6) 0.8200(8) 0.5618(7) 0.062(2) Uani 0.503(12) 1 d D U P A 2
H4 H 0.384193 0.875988 0.591962 0.074 Uiso 0.503(12) 1 calc R U P A 2
C40 C 0.4527(6) 0.7619(8) 0.6086(9) 0.066(2) Uani 0.503(12) 1 d D U P A 2
H5 H 0.473229 0.779799 0.669435 0.079 Uiso 0.503(12) 1 calc R U P A 2

loop_
_atom_site_aniso_label
_atom_site_aniso_U_11
_atom_site_aniso_U_22
_atom_site_aniso_U_33
_atom_site_aniso_U_23
_atom_site_aniso_U_13
_atom_site_aniso_U_12
Si1 0.0445(4) 0.0628(5) 0.0654(5) 0.0002(3) 0.0087(3) -0.0066(3)
Si2 0.0437(4) 0.0683(5) 0.0740(5) -0.0007(4) 0.0049(3) 0.0039(3)
F1 0.0776(13) 0.1366(19) 0.150(2) -0.0980(17) 0.0098(12) -0.0057(12)
C7 0.050(3) 0.048(5) 0.049(4) 0.000(3) 0.005(3) 0.005(3)
N2 0.056(4) 0.041(3) 0.048(2) -0.008(3) 0.013(3) -0.005(3)
N1 0.061(3) 0.047(3) 0.042(4) -0.004(3) 0.007(3) 0.001(3)
C5 0.060(4) 0.048(3) 0.049(4) 0.000(3) 0.010(3) -0.003(3)
C6 0.0442(11) 0.0459(12) 0.0491(13) 0.0017(10) 0.0069(10) -0.0011(10)
C9 0.0463(12) 0.0525(14) 0.0518(14) -0.0020(11) 0.0043(10) -0.0020(11)
C8 0.0461(12) 0.0458(13) 0.0482(13) -0.0010(10) 0.0044(10) 0.0001(10)
C25 0.0465(13) 0.0594(15) 0.0537(15) -0.0016(12) 0.0060(11) -0.0025(11)
C13 0.0484(13) 0.0525(14) 0.0585(15) -0.0069(11) 0.0036(11) 0.0004(11)
C14 0.0467(13) 0.0571(15) 0.0627(16) -0.0091(12) 0.0066(11) -0.0033(11)
C15 0.0480(14) 0.0636(17) 0.080(2) -0.0143(14) 0.0082(13) -0.0036(12)
C10 0.0531(15) 0.0696(18) 0.0763(19) -0.0220(15) -0.0008(13) -0.0065(13)
C1 0.072(4) 0.050(3) 0.051(4) -0.006(3) 0.007(3) 0.000(3)
C26 0.0483(14) 0.093(2) 0.0656(18) -0.0114(15) 0.0032(13) 0.0041(14)
C12 0.0508(15) 0.080(2) 0.089(2) -0.0347(17) 0.0081(14) 0.0027(14)
C4 0.071(4) 0.054(4) 0.056(3) -0.007(3) 0.005(3) 0.009(3)
C11 0.0653(18) 0.080(2) 0.086(2) -0.0422(18) 0.0047(15) -0.0031(16)
C27 0.0675(19) 0.080(2) 0.087(2) -0.0043(17) 0.0153(16) 0.0090(16)
C16 0.081(2) 0.092(2) 0.070(2) -0.0006(17) 0.0144(16) -0.0204(19)
C22 0.078(2) 0.084(2) 0.0676(18) -0.0076(16) 0.0118(15) -0.0177(17)
C3 0.080(5) 0.059(4) 0.058(4) -0.011(3) 0.002(4) 0.009(3)
C2 0.079(5) 0.059(3) 0.058(4) -0.007(3) 0.003(4) 0.008(3)
C19 0.0567(18) 0.086(2) 0.139(3) 0.021(2) 0.0106(19) 0.0036(17)
C30 0.062(2) 0.080(2) 0.151(4) -0.001(2) -0.001(2) -0.0096(17)
C24 0.111(3) 0.122(3) 0.099(3) -0.033(2) 0.013(2) -0.052(3)
C29 0.110(3) 0.090(3) 0.144(4) -0.039(3) 0.026(3) -0.012(2)
C23 0.130(4) 0.151(4) 0.069(2) -0.010(2) 0.027(2) -0.045(3)
C34 0.080(3) 0.143(4) 0.128(3) 0.013(3) -0.014(2) 0.039(3)
C18 0.151(4) 0.146(4) 0.079(3) -0.014(3) 0.040(3) -0.016(3)
C28 0.098(3) 0.137(4) 0.103(3) -0.008(3) 0.038(2) 0.019(3)
C17 0.157(4) 0.106(3) 0.098(3) 0.037(3) 0.006(3) -0.013(3)
C33 0.078(2) 0.173(5) 0.101(3) 0.035(3) 0.002(2) 0.022(3)
C21 0.055(2) 0.127(4) 0.211(5) 0.042(4) -0.003(3) 0.008(2)
C20 0.086(3) 0.107(3) 0.214(5) 0.065(4) 0.008(3) 0.005(2)
C32 0.140(5) 0.097(4) 0.259(7) -0.064(4) -0.040(5) -0.011(3)
C31 0.138(4) 0.094(3) 0.218(6) 0.056(4) -0.019(4) -0.024(3)
C35 0.122(4) 0.263(8) 0.148(5) 0.106(5) 0.002(4) 0.009(5)
C0 0.052(3) 0.045(4) 0.044(5) 0.000(3) 0.000(4) 0.005(3)
N0 0.058(4) 0.045(2) 0.044(4) -0.005(3) 0.011(3) -0.005(3)
N3 0.056(3) 0.041(3) 0.052(3) -0.009(3) 0.009(3) 0.001(3)
C36 0.056(4) 0.047(4) 0.049(3) -0.001(3) 0.010(3) 0.001(3)
C37 0.071(4) 0.054(4) 0.053(3) -0.010(3) 0.010(3) 0.005(3)
C38 0.070(4) 0.054(3) 0.054(4) -0.005(3) 0.003(3) 0.004(3)
C39 0.072(5) 0.058(4) 0.055(4) -0.011(3) 0.001(3) 0.010(3)
C40 0.075(4) 0.064(4) 0.057(3) -0.013(3) 0.000(3) 0.010(3)

loop_
_atom_type_symbol
_atom_type_description
_atom_type_scat_dispersion_real
_atom_type_scat_dispersion_imag
_atom_type_scat_source
C C 0.0181 0.0091 'International Tables Vol C Tables 4.2.6.8 and 6.1.1.4'
H H 0.0000 0.0000 'International Tables Vol C Tables 4.2.6.8 and 6.1.1.4'
F F 0.0727 0.0534 'International Tables Vol C Tables 4.2.6.8 and 6.1.1.4'
N N 0.0311 0.0180 'International Tables Vol C Tables 4.2.6.8 and 6.1.1.4'
Si Si 0.2541 0.3302 'International Tables Vol C Tables 4.2.6.8 and 6.1.1.4'

loop_
_geom_angle_atom_site_label_1
_geom_angle_atom_site_label_2
_geom_angle_atom_site_label_3
_geom_angle
_geom_angle_site_symmetry_1
_geom_angle_site_symmetry_3
_geom_angle_publ_flag
C15 Si1 C16 108.86(15) . . ?
C15 Si1 C22 109.62(13) . . ?
C15 Si1 C19 104.70(15) . . ?
C16 Si1 C22 108.11(15) . . ?
C16 Si1 C19 108.86(17) . . ?
C22 Si1 C19 116.48(19) . . ?
C26 Si2 C27 109.48(14) . . ?
C26 Si2 C30 107.10(17) . . ?
C26 Si2 C33 108.59(16) . . ?
C27 Si2 C33 110.9(2) . . ?
C30 Si2 C27 108.92(18) . . ?
C30 Si2 C33 111.7(2) . . ?
N2 C7 H7 125.6 . . ?
N2 C7 C6 108.8(13) . . ?
C6 C7 H7 125.6 . . ?
C7 N2 C5 104.4(19) . . ?
C7 N2 C4 132.2(12) . . ?
C4 N2 C5 123.3(14) . . ?
C5 N1 C6 103.8(12) . . ?
N1 C5 N2 113(2) . . ?
N1 C5 C1 131.1(13) . . ?
C1 C5 N2 116.3(15) . . ?
C7 C6 C8 129.4(7) . . ?
N1 C6 C7 110.3(7) . . ?
N1 C6 C8 120.2(6) . . ?
C0 C6 C8 130.1(7) . . ?
N3 C6 C8 120.2(6) . . ?
N3 C6 C0 109.7(6) . . ?
C8 C9 C25 122.3(2) . . ?
C10 C9 C8 119.9(2) . . ?
C10 C9 C25 117.7(2) . . ?
C9 C8 C6 120.6(2) . . ?
C9 C8 C13 119.5(2) . . ?
C13 C8 C6 119.9(2) . . ?
C9 C25 H25 117.4 . . ?
C26 C25 C9 125.2(2) . . ?
C26 C25 H25 117.4 . . ?
C8 C13 C14 122.3(2) . . ?
C12 C13 C8 119.1(2) . . ?
C12 C13 C14 118.6(2) . . ?
C13 C14 H14 116.8 . . ?
C15 C14 C13 126.4(3) . . ?
C15 C14 H14 116.8 . . ?
Si1 C15 H15 115.7 . . ?
C14 C15 Si1 128.7(2) . . ?
C14 C15 H15 115.7 . . ?
C9 C10 H10 120.5 . . ?
C11 C10 C9 119.0(3) . . ?
C11 C10 H10 120.5 . . ?
C5 C1 H1 119.9 . . ?
C2 C1 C5 120.2(9) . . ?
C2 C1 H1 119.9 . . ?
Si2 C26 H26 115.9 . . ?
C25 C26 Si2 128.1(2) . . ?
C25 C26 H26 115.9 . . ?
C13 C12 H12 120.3 . . ?
C11 C12 C13 119.5(2) . . ?
C11 C12 H12 120.3 . . ?
N2 C4 H4A 121.1 . . ?
C3 C4 N2 117.8(9) . . ?
C3 C4 H4A 121.1 . . ?
F1 C11 C10 118.3(3) . . ?
F1 C11 C12 118.8(3) . . ?
C12 C11 C10 122.9(3) . . ?
Si2 C27 H27 106.1 . . ?
C29 C27 Si2 113.6(3) . . ?
C29 C27 H27 106.1 . . ?
C29 C27 C28 110.6(3) . . ?
C28 C27 Si2 113.7(3) . . ?
C28 C27 H27 106.1 . . ?
Si1 C16 H16 107.3 . . ?
C18 C16 Si1 113.5(3) . . ?
C18 C16 H16 107.3 . . ?
C18 C16 C17 109.7(3) . . ?
C17 C16 Si1 111.5(2) . . ?
C17 C16 H16 107.3 . . ?
Si1 C22 H22 105.5 . . ?
C24 C22 Si1 113.9(2) . . ?
C24 C22 H22 105.5 . . ?
C23 C22 Si1 114.2(3) . . ?
C23 C22 H22 105.5 . . ?
C23 C22 C24 111.2(3) . . ?
C4 C3 H3A 119.3 . . ?
C4 C3 C2 121.5(10) . . ?
C2 C3 H3A 119.3 . . ?
C1 C2 C3 120.9(10) . . ?
C1 C2 H2 119.6 . . ?
C3 C2 H2 119.6 . . ?
Si1 C19 H19 104.2 . . ?
C21 C19 Si1 114.9(3) . . ?
C21 C19 H19 104.2 . . ?
C20 C19 Si1 116.4(3) . . ?
C20 C19 H19 104.2 . . ?
C20 C19 C21 111.3(4) . . ?
Si2 C30 H30 107.5 . . ?
C32 C30 Si2 111.2(3) . . ?
C32 C30 H30 107.5 . . ?
C31 C30 Si2 111.3(3) . . ?
C31 C30 H30 107.5 . . ?
C31 C30 C32 111.5(4) . . ?
C22 C24 H24A 109.5 . . ?
C22 C24 H24B 109.5 . . ?
C22 C24 H24C 109.5 . . ?
H24A C24 H24B 109.5 . . ?
H24A C24 H24C 109.5 . . ?
H24B C24 H24C 109.5 . . ?
C27 C29 H29A 109.5 . . ?
C27 C29 H29B 109.5 . . ?
C27 C29 H29C 109.5 . . ?
H29A C29 H29B 109.5 . . ?
H29A C29 H29C 109.5 . . ?
H29B C29 H29C 109.5 . . ?
C22 C23 H23A 109.5 . . ?
C22 C23 H23B 109.5 . . ?
C22 C23 H23C 109.5 . . ?
H23A C23 H23B 109.5 . . ?
H23A C23 H23C 109.5 . . ?
H23B C23 H23C 109.5 . . ?
H34A C34 H34B 109.5 . . ?
H34A C34 H34C 109.5 . . ?
H34B C34 H34C 109.5 . . ?
C33 C34 H34A 109.5 . . ?
C33 C34 H34B 109.5 . . ?
C33 C34 H34C 109.5 . . ?
C16 C18 H18A 109.5 . . ?
C16 C18 H18B 109.5 . . ?
C16 C18 H18C 109.5 . . ?
H18A C18 H18B 109.5 . . ?
H18A C18 H18C 109.5 . . ?
H18B C18 H18C 109.5 . . ?
C27 C28 H28A 109.5 . . ?
C27 C28 H28B 109.5 . . ?
C27 C28 H28C 109.5 . . ?
H28A C28 H28B 109.5 . . ?
H28A C28 H28C 109.5 . . ?
H28B C28 H28C 109.5 . . ?
C16 C17 H17A 109.5 . . ?
C16 C17 H17B 109.5 . . ?
C16 C17 H17C 109.5 . . ?
H17A C17 H17B 109.5 . . ?
H17A C17 H17C 109.5 . . ?
H17B C17 H17C 109.5 . . ?
Si2 C33 H33 100.6 . . ?
C34 C33 Si2 114.2(3) . . ?
C34 C33 H33 100.6 . . ?
C35 C33 Si2 119.2(4) . . ?
C35 C33 C34 116.7(4) . . ?
C35 C33 H33 100.6 . . ?
C19 C21 H21A 109.5 . . ?
C19 C21 H21B 109.5 . . ?
C19 C21 H21C 109.5 . . ?
H21A C21 H21B 109.5 . . ?
H21A C21 H21C 109.5 . . ?
H21B C21 H21C 109.5 . . ?
C19 C20 H20A 109.5 . . ?
C19 C20 H20B 109.5 . . ?
C19 C20 H20C 109.5 . . ?
H20A C20 H20B 109.5 . . ?
H20A C20 H20C 109.5 . . ?
H20B C20 H20C 109.5 . . ?
C30 C32 H32A 109.5 . . ?
C30 C32 H32B 109.5 . . ?
C30 C32 H32C 109.5 . . ?
H32A C32 H32B 109.5 . . ?
H32A C32 H32C 109.5 . . ?
H32B C32 H32C 109.5 . . ?
C30 C31 H31A 109.5 . . ?
C30 C31 H31B 109.5 . . ?
C30 C31 H31C 109.5 . . ?
H31A C31 H31B 109.5 . . ?
H31A C31 H31C 109.5 . . ?
H31B C31 H31C 109.5 . . ?
C33 C35 H35A 109.5 . . ?
C33 C35 H35B 109.5 . . ?
C33 C35 H35C 109.5 . . ?
H35A C35 H35B 109.5 . . ?
H35A C35 H35C 109.5 . . ?
H35B C35 H35C 109.5 . . ?
C6 C0 H0 125.5 . . ?
N0 C0 C6 109.0(12) . . ?
N0 C0 H0 125.5 . . ?
C0 N0 C36 104.2(18) . . ?
C0 N0 C38 133.3(12) . . ?
C38 N0 C36 122.5(14) . . ?
C36 N3 C6 104.8(12) . . ?
N3 C36 N0 112(2) . . ?
N3 C36 C37 130.7(13) . . ?
C37 C36 N0 117.0(15) . . ?
C36 C37 H2A 120.2 . . ?
C40 C37 C36 119.6(9) . . ?
C40 C37 H2A 120.2 . . ?
N0 C38 H3 120.6 . . ?
C39 C38 N0 118.7(9) . . ?
C39 C38 H3 120.6 . . ?
C38 C39 H4 119.4 . . ?
C38 C39 C40 121.2(9) . . ?
C40 C39 H4 119.4 . . ?
C37 C40 C39 121.1(9) . . ?
C37 C40 H5 119.5 . . ?
C39 C40 H5 119.5 . . ?

loop_
_geom_bond_atom_site_label_1
_geom_bond_atom_site_label_2
_geom_bond_distance
_geom_bond_site_symmetry_2
_geom_bond_publ_flag
Si1 C15 1.861(3) . ?
Si1 C16 1.880(3) . ?
Si1 C22 1.882(3) . ?
Si1 C19 1.888(4) . ?
Si2 C26 1.860(3) . ?
Si2 C27 1.881(3) . ?
Si2 C30 1.876(4) . ?
Si2 C33 1.900(4) . ?
F1 C11 1.361(3) . ?
C7 H7 0.9500 . ?
C7 N2 1.313(16) . ?
C7 C6 1.403(19) . ?
N2 C5 1.422(10) . ?
N2 C4 1.398(17) . ?
N1 C5 1.341(16) . ?
N1 C6 1.355(16) . ?
C5 C1 1.40(2) . ?
C6 C8 1.479(3) . ?
C6 C0 1.406(18) . ?
C6 N3 1.348(15) . ?
C9 C8 1.407(3) . ?
C9 C25 1.485(3) . ?
C9 C10 1.393(4) . ?
C8 C13 1.412(3) . ?
C25 H25 0.9500 . ?
C25 C26 1.324(4) . ?
C13 C14 1.476(3) . ?
C13 C12 1.401(4) . ?
C14 H14 0.9500 . ?
C14 C15 1.319(4) . ?
C15 H15 0.9500 . ?
C10 H10 0.9500 . ?
C10 C11 1.370(4) . ?
C1 H1 0.9500 . ?
C1 C2 1.381(11) . ?
C26 H26 0.9500 . ?
C12 H12 0.9500 . ?
C12 C11 1.364(4) . ?
C4 H4A 0.9500 . ?
C4 C3 1.345(11) . ?
C27 H27 1.0000 . ?
C27 C29 1.530(5) . ?
C27 C28 1.542(4) . ?
C16 H16 1.0000 . ?
C16 C18 1.527(5) . ?
C16 C17 1.546(6) . ?
C22 H22 1.0000 . ?
C22 C24 1.525(5) . ?
C22 C23 1.525(4) . ?
C3 H3A 0.9500 . ?
C3 C2 1.402(9) . ?
C2 H2 0.9500 . ?
C19 H19 1.0000 . ?
C19 C21 1.511(5) . ?
C19 C20 1.487(5) . ?
C30 H30 1.0000 . ?
C30 C32 1.544(6) . ?
C30 C31 1.542(6) . ?
C24 H24A 0.9800 . ?
C24 H24B 0.9800 . ?
C24 H24C 0.9800 . ?
C29 H29A 0.9800 . ?
C29 H29B 0.9800 . ?
C29 H29C 0.9800 . ?
C23 H23A 0.9800 . ?
C23 H23B 0.9800 . ?
C23 H23C 0.9800 . ?
C34 H34A 0.9800 . ?
C34 H34B 0.9800 . ?
C34 H34C 0.9800 . ?
C34 C33 1.517(5) . ?
C18 H18A 0.9800 . ?
C18 H18B 0.9800 . ?
C18 H18C 0.9800 . ?
C28 H28A 0.9800 . ?
C28 H28B 0.9800 . ?
C28 H28C 0.9800 . ?
C17 H17A 0.9800 . ?
C17 H17B 0.9800 . ?
C17 H17C 0.9800 . ?
C33 H33 1.0000 . ?
C33 C35 1.396(6) . ?
C21 H21A 0.9800 . ?
C21 H21B 0.9800 . ?
C21 H21C 0.9800 . ?
C20 H20A 0.9800 . ?
C20 H20B 0.9800 . ?
C20 H20C 0.9800 . ?
C32 H32A 0.9800 . ?
C32 H32B 0.9800 . ?
C32 H32C 0.9800 . ?
C31 H31A 0.9800 . ?
C31 H31B 0.9800 . ?
C31 H31C 0.9800 . ?
C35 H35A 0.9800 . ?
C35 H35B 0.9800 . ?
C35 H35C 0.9800 . ?
C0 H0 0.9500 . ?
C0 N0 1.326(15) . ?
N0 C36 1.417(10) . ?
N0 C38 1.400(17) . ?
N3 C36 1.341(17) . ?
C36 C37 1.40(2) . ?
C37 H2A 0.9500 . ?
C37 C40 1.385(10) . ?
C38 H3 0.9500 . ?
C38 C39 1.332(10) . ?
C39 H4 0.9500 . ?
C39 C40 1.403(9) . ?
C40 H5 0.9500 . ?

loop_
_geom_torsion_atom_site_label_1
_geom_torsion_atom_site_label_2
_geom_torsion_atom_site_label_3
_geom_torsion_atom_site_label_4
_geom_torsion
_geom_torsion_site_symmetry_1
_geom_torsion_site_symmetry_2
_geom_torsion_site_symmetry_3
_geom_torsion_site_symmetry_4
_geom_torsion_publ_flag
C7 N2 C5 N1 -2(2) . . . . ?
C7 N2 C5 C1 179.1(18) . . . . ?
C7 N2 C4 C3 -179(2) . . . . ?
C7 C6 C8 C9 128.4(15) . . . . ?
C7 C6 C8 C13 -51.5(15) . . . . ?
N2 C7 C6 N1 0(2) . . . . ?
N2 C7 C6 C8 -178.8(10) . . . . ?
N2 C5 C1 C2 0(2) . . . . ?
N2 C4 C3 C2 1.0(17) . . . . ?
N1 C5 C1 C2 -179(2) . . . . ?
N1 C6 C8 C9 -50.5(12) . . . . ?
N1 C6 C8 C13 129.6(12) . . . . ?
C5 N2 C4 C3 -1(2) . . . . ?
C5 N1 C6 C7 -1(2) . . . . ?
C5 N1 C6 C8 177.9(11) . . . . ?
C5 C1 C2 C3 -0.1(17) . . . . ?
C6 C7 N2 C5 1(2) . . . . ?
C6 C7 N2 C4 179.7(17) . . . . ?
C6 N1 C5 N2 2(2) . . . . ?
C6 N1 C5 C1 -179(2) . . . . ?
C6 C8 C13 C14 -3.5(4) . . . . ?
C6 C8 C13 C12 178.0(3) . . . . ?
C6 C0 N0 C36 0(2) . . . . ?
C6 C0 N0 C38 -179.9(16) . . . . ?
C6 N3 C36 N0 -1(2) . . . . ?
C6 N3 C36 C37 -179(2) . . . . ?
C9 C8 C13 C14 176.6(2) . . . . ?
C9 C8 C13 C12 -2.0(4) . . . . ?
C9 C25 C26 Si2 173.4(2) . . . . ?
C9 C10 C11 F1 179.3(3) . . . . ?
C9 C10 C11 C12 0.7(6) . . . . ?
C8 C6 C0 N0 179.1(9) . . . . ?
C8 C6 N3 C36 -178.8(11) . . . . ?
C8 C9 C25 C26 150.4(3) . . . . ?
C8 C9 C10 C11 -1.7(4) . . . . ?
C8 C13 C14 C15 160.9(3) . . . . ?
C8 C13 C12 C11 0.9(5) . . . . ?
C25 C9 C8 C6 1.4(4) . . . . ?
C25 C9 C8 C13 -178.6(2) . . . . ?
C25 C9 C10 C11 179.2(3) . . . . ?
C13 C14 C15 Si1 175.8(2) . . . . ?
C13 C12 C11 F1 -178.9(3) . . . . ?
C13 C12 C11 C10 -0.3(6) . . . . ?
C14 C13 C12 C11 -177.7(3) . . . . ?
C15 Si1 C16 C18 -59.6(3) . . . . ?
C15 Si1 C16 C17 64.9(3) . . . . ?
C15 Si1 C22 C24 -167.7(3) . . . . ?
C15 Si1 C22 C23 63.0(3) . . . . ?
C15 Si1 C19 C21 177.3(3) . . . . ?
C15 Si1 C19 C20 -50.1(4) . . . . ?
C10 C9 C8 C6 -177.6(2) . . . . ?
C10 C9 C8 C13 2.3(4) . . . . ?
C10 C9 C25 C26 -30.5(4) . . . . ?
C26 Si2 C27 C29 64.1(3) . . . . ?
C26 Si2 C27 C28 -168.3(3) . . . . ?
C26 Si2 C30 C32 -58.6(3) . . . . ?
C26 Si2 C30 C31 66.4(4) . . . . ?
C12 C13 C14 C15 -20.6(5) . . . . ?
C4 N2 C5 N1 179.3(16) . . . . ?
C4 N2 C5 C1 0(3) . . . . ?
C4 C3 C2 C1 -0.6(16) . . . . ?
C27 Si2 C26 C25 20.4(4) . . . . ?
C27 Si2 C30 C32 -176.9(3) . . . . ?
C27 Si2 C30 C31 -51.9(4) . . . . ?
C16 Si1 C15 C14 -89.7(3) . . . . ?
C16 Si1 C22 C24 -49.2(3) . . . . ?
C16 Si1 C22 C23 -178.5(3) . . . . ?
C16 Si1 C19 C21 61.1(4) . . . . ?
C16 Si1 C19 C20 -166.3(4) . . . . ?
C22 Si1 C15 C14 28.4(3) . . . . ?
C22 Si1 C16 C18 -178.6(3) . . . . ?
C22 Si1 C16 C17 -54.1(3) . . . . ?
C22 Si1 C19 C21 -61.4(4) . . . . ?
C22 Si1 C19 C20 71.2(4) . . . . ?
C19 Si1 C15 C14 154.0(3) . . . . ?
C19 Si1 C16 C18 54.0(3) . . . . ?
C19 Si1 C16 C17 178.5(3) . . . . ?
C19 Si1 C22 C24 73.7(3) . . . . ?
C19 Si1 C22 C23 -55.6(3) . . . . ?
C30 Si2 C26 C25 -97.5(3) . . . . ?
C30 Si2 C27 C29 -179.1(3) . . . . ?
C30 Si2 C27 C28 -51.5(3) . . . . ?
C33 Si2 C26 C25 141.7(3) . . . . ?
C33 Si2 C27 C29 -55.8(3) . . . . ?
C33 Si2 C27 C28 71.9(3) . . . . ?
C33 Si2 C30 C32 60.2(4) . . . . ?
C33 Si2 C30 C31 -174.8(3) . . . . ?
C0 C6 C8 C9 -49.7(15) . . . . ?
C0 C6 C8 C13 130.3(15) . . . . ?
C0 C6 N3 C36 1(2) . . . . ?
C0 N0 C36 N3 1(2) . . . . ?
C0 N0 C36 C37 179.4(18) . . . . ?
C0 N0 C38 C39 -180.0(19) . . . . ?
N0 C36 C37 C40 0(2) . . . . ?
N0 C38 C39 C40 0.7(16) . . . . ?
N3 C6 C8 C9 129.6(11) . . . . ?
N3 C6 C8 C13 -50.3(12) . . . . ?
N3 C6 C0 N0 0(2) . . . . ?
N3 C36 C37 C40 179(2) . . . . ?
C36 N0 C38 C39 0(2) . . . . ?
C36 C37 C40 C39 0.6(17) . . . . ?
C38 N0 C36 N3 -179.6(16) . . . . ?
C38 N0 C36 C37 -1(3) . . . . ?
C38 C39 C40 C37 -1.2(15) . . . . ?
